data_2225187
loop_
_publ_author_name
'Arshad, Muhammad Nadeem'
'Mubashar-ur-Rehman, Hafiz'
'Khan, Islam Ullah'
'Shafiq, Muhammad'
'Lo, Kong Mun'

_publ_section_title
;
 <i>N</i>-(<i>p</i>-Tolylsulfonyl)-<small>L</small>-asparagine
;
_journal_coeditor_code BV2133
_journal_issue 3
_journal_name_full 'Acta Crystallographica Section E'
_journal_page_first o541
_journal_paper_doi 10.1107/S1600536810004034
_journal_volume 66
_journal_year 2010
_chemical_formula_iupac 'C11 H14 N2 O5 S'
_chemical_formula_moiety 'C11 H14 N2 O5 S'
_chemical_formula_sum 'C11 H14 N2 O5 S'
_chemical_formula_weight 286.30
_chemical_name_systematic
;
<i>N</i>-(<i>p</i>-Tolylsulfonyl)-L-asparagine
;
_space_group_IT_number 18
_symmetry_cell_setting orthorhombic
_symmetry_space_group_name_Hall 'P 2 2ab'
_symmetry_space_group_name_H-M 'P 21 21 2'
_atom_sites_solution_hydrogens geom
_atom_sites_solution_primary direct
_atom_sites_solution_secondary difmap
_audit_creation_method SHELXL-97
_cell_angle_alpha 90.00
_cell_angle_beta 90.00
_cell_angle_gamma 90.00
_cell_formula_units_Z 4
_cell_length_a 8.7566(6)
_cell_length_b 22.900(2)
_cell_length_c 6.9692(7)
_cell_measurement_reflns_used 2600
_cell_measurement_temperature 296(2)
_cell_measurement_theta_max 24
_cell_measurement_theta_min 2.49
_cell_volume 1397.5(2)
_computing_cell_refinement 'SAINT (Bruker, 2008)'
_computing_data_collection 'APEX2 (Bruker, 2008)'
_computing_data_reduction 'SAINT (Bruker, 2008)'
_computing_molecular_graphics 'X-SEED (Barbour, 2001)'
_computing_publication_material 'publCIF (Westrip, 2010)'
_computing_structure_refinement 'SHELXL97 (Sheldrick, 2008)'
_computing_structure_solution 'SHELXS97 (Sheldrick, 2008)'
_diffrn_ambient_temperature 296(2)
_diffrn_measured_fraction_theta_full 0.994
_diffrn_measured_fraction_theta_max 0.994
_diffrn_measurement_device_type 'Bruker APEXII CCD area-detector'
_diffrn_measurement_method '\w scans'
_diffrn_radiation_monochromator graphite
_diffrn_radiation_source 'fine-focus sealed tube'
_diffrn_radiation_type MoK\a
_diffrn_radiation_wavelength 0.71073
_diffrn_reflns_av_R_equivalents 0.0285
_diffrn_reflns_av_sigmaI/netI 0.0411
_diffrn_reflns_limit_h_max 11
_diffrn_reflns_limit_h_min -11
_diffrn_reflns_limit_k_max 29
_diffrn_reflns_limit_k_min -26
_diffrn_reflns_limit_l_max 9
_diffrn_reflns_limit_l_min -9
_diffrn_reflns_number 8388
_diffrn_reflns_theta_full 27.52
_diffrn_reflns_theta_max 27.52
_diffrn_reflns_theta_min 2.49
_exptl_absorpt_coefficient_mu 0.249
_exptl_absorpt_correction_T_max 0.9828
_exptl_absorpt_correction_T_min 0.9136
_exptl_absorpt_correction_type multi-scan
_exptl_absorpt_process_details '(SADABS; Sheldrick, 1996)'
_exptl_crystal_colour white
_exptl_crystal_density_diffrn 1.361
_exptl_crystal_density_method 'not measured'
_exptl_crystal_description block
_exptl_crystal_F_000 600
_exptl_crystal_size_max 0.37
_exptl_crystal_size_mid 0.11
_exptl_crystal_size_min 0.07
_refine_diff_density_max 0.182
_refine_diff_density_min -0.268
_refine_ls_abs_structure_details 'Flack (1983), 1328 Friedel pairs'
_refine_ls_abs_structure_Flack -0.03(8)
_refine_ls_extinction_method none
_refine_ls_goodness_of_fit_ref 1.020
_refine_ls_hydrogen_treatment constr
_refine_ls_matrix_type full
_refine_ls_number_parameters 174
_refine_ls_number_reflns 3206
_refine_ls_number_restraints 0
_refine_ls_restrained_S_all 1.020
_refine_ls_R_factor_all 0.0616
_refine_ls_R_factor_gt 0.0415
_refine_ls_shift/su_max 0.000
_refine_ls_shift/su_mean 0.000
_refine_ls_structure_factor_coef Fsqd
_refine_ls_weighting_details 'calc w=1/[\s^2^(Fo^2^)+(0.0521P)^2^+] where P=(Fo^2^+2Fc^2^)/3'
_refine_ls_weighting_scheme calc
_refine_ls_wR_factor_gt 0.0902
_refine_ls_wR_factor_ref 0.0994
_reflns_number_gt 2451
_reflns_number_total 3206
_reflns_threshold_expression I>2\s(I)
_cod_data_source_file bv2133.cif
_cod_data_source_block I
_cod_depositor_comments
;
The following automatic conversions were performed:
'_exptl_absorpt_correction_type' value 'Multi-scan' changed to
'multi-scan' according to
'/home/saulius/struct/CIF-dictionaries/cif_core.dic' dictionary named
'cif_core.dic' version 2.4.1 from 2010-06-29.

Automatic conversion script
Id: cif_fix_enum 1527 2010-12-29 10:47:43Z saulius 

The following automatic conversions were performed:

'_exptl_absorpt_correction_type' value 'Multi-scan' changed to
'multi-scan' according to
/home/saulius/struct/CIF-dictionaries/cif_core.dic dictionary named
'cif_core.dic' version 2.4.1 from 2010-06-29.

Automatic conversion script
Id: cif_fix_values 1715 2011-07-08 13:25:40Z adriana 
;
_cod_database_code 2225187
_cod_database_fobs_code 2225187

loop_
_symmetry_equiv_pos_as_xyz
'x, y, z'
'-x, -y, z'
'-x+1/2, y+1/2, -z'
'x+1/2, -y+1/2, -z'

loop_
_atom_site_type_symbol
_atom_site_label
_atom_site_fract_x
_atom_site_fract_y
_atom_site_fract_z
_atom_site_U_iso_or_equiv
_atom_site_adp_type
_atom_site_calc_flag
_atom_site_refinement_flags
_atom_site_occupancy
_atom_site_disorder_assembly
_atom_site_disorder_group
S S1 0.95716(6) 0.62903(3) 0.10823(10) 0.04939(18) Uani d . 1 . .
O O1 0.9573(2) 0.61117(9) -0.0862(3) 0.0778(6) Uani d . 1 . .
O O2 1.09832(17) 0.64258(8) 0.2020(3) 0.0636(5) Uani d . 1 . .
O O3 0.62170(16) 0.68014(8) 0.3996(2) 0.0554(4) Uani d . 1 . .
O O4 0.76473(19) 0.73119(9) 0.6017(2) 0.0629(5) Uani d . 1 . .
H H4 0.7019 0.7200 0.6808 0.094 Uiso calc R 1 . .
O O5 1.08999(14) 0.79700(8) 0.1128(2) 0.0493(4) Uani d . 1 . .
N N1 0.85411(17) 0.68699(8) 0.1208(3) 0.0392(4) Uani d . 1 . .
H H1 0.7966 0.6960 0.0253 0.047 Uiso calc R 1 . .
N N2 0.90525(19) 0.82712(9) -0.0810(3) 0.0522(5) Uani d . 1 . .
H H2A 0.9703 0.8367 -0.1680 0.063 Uiso calc R 1 . .
H H2B 0.8093 0.8323 -0.1008 0.063 Uiso calc R 1 . .
C C1 0.8685(3) 0.57415(11) 0.2442(4) 0.0490(6) Uani d . 1 . .
C C2 0.8893(3) 0.57211(12) 0.4400(4) 0.0619(7) Uani d . 1 . .
H H2 0.9511 0.5994 0.5013 0.074 Uiso calc R 1 . .
C C3 0.8171(4) 0.52899(16) 0.5433(5) 0.0807(10) Uani d . 1 . .
H H3 0.8303 0.5277 0.6757 0.097 Uiso calc R 1 . .
C C4 0.7259(4) 0.48771(14) 0.4570(6) 0.0796(10) Uani d . 1 . .
C C5 0.7061(4) 0.49096(16) 0.2613(7) 0.0896(11) Uani d . 1 . .
H H5 0.6442 0.4637 0.2002 0.107 Uiso calc R 1 . .
C C6 0.7762(3) 0.53379(13) 0.1549(5) 0.0712(9) Uani d . 1 . .
H H6 0.7613 0.5355 0.0229 0.085 Uiso calc R 1 . .
C C7 0.6559(5) 0.43887(16) 0.5732(7) 0.1317(18) Uani d . 1 . .
H H7A 0.5955 0.4145 0.4908 0.198 Uiso calc R 1 . .
H H7B 0.5921 0.4551 0.6719 0.198 Uiso calc R 1 . .
H H7C 0.7355 0.4160 0.6309 0.198 Uiso calc R 1 . .
C C8 0.8551(2) 0.72435(9) 0.2877(3) 0.0357(5) Uani d . 1 . .
H H8 0.9551 0.7208 0.3497 0.043 Uiso calc R 1 . .
C C9 0.7331(2) 0.70850(10) 0.4343(3) 0.0375(5) Uani d . 1 . .
C C10 0.8332(2) 0.78799(10) 0.2275(3) 0.0416(5) Uani d . 1 . .
H H10A 0.7319 0.7931 0.1735 0.050 Uiso calc R 1 . .
H H10B 0.8420 0.8131 0.3389 0.050 Uiso calc R 1 . .
C C11 0.9521(2) 0.80490(9) 0.0805(3) 0.0362(5) Uani d . 1 . .

loop_
_atom_site_aniso_label
_atom_site_aniso_U_11
_atom_site_aniso_U_22
_atom_site_aniso_U_33
_atom_site_aniso_U_12
_atom_site_aniso_U_13
_atom_site_aniso_U_23
S1 0.0400(3) 0.0489(3) 0.0592(4) 0.0011(3) 0.0150(3) -0.0021(3)
O1 0.0992(14) 0.0717(13) 0.0624(12) 0.0039(11) 0.0320(12) -0.0157(11)
O2 0.0324(8) 0.0578(11) 0.1005(15) 0.0023(7) 0.0067(8) 0.0111(11)
O3 0.0385(8) 0.0806(12) 0.0471(9) -0.0149(8) 0.0005(7) 0.0108(10)
O4 0.0571(10) 0.0946(15) 0.0369(9) -0.0274(9) 0.0162(8) -0.0073(10)
O5 0.0301(7) 0.0789(12) 0.0388(8) -0.0034(7) -0.0020(7) 0.0164(10)
N1 0.0368(8) 0.0467(11) 0.0342(9) 0.0025(8) 0.0010(8) 0.0005(10)
N2 0.0325(8) 0.0808(15) 0.0432(11) 0.0045(9) 0.0011(8) 0.0199(11)
C1 0.0413(11) 0.0409(14) 0.0646(16) 0.0019(10) 0.0084(11) -0.0013(13)
C2 0.0677(16) 0.0459(16) 0.072(2) -0.0084(13) -0.0039(13) 0.0062(14)
C3 0.096(2) 0.067(2) 0.079(2) -0.0022(19) 0.0075(17) 0.0203(19)
C4 0.074(2) 0.046(2) 0.119(3) -0.0002(16) 0.0206(19) 0.017(2)
C5 0.076(2) 0.059(2) 0.134(3) -0.0230(16) 0.006(2) -0.010(2)
C6 0.0749(18) 0.0609(19) 0.078(2) -0.0156(16) 0.0060(15) -0.0088(17)
C7 0.127(3) 0.074(3) 0.195(5) -0.013(2) 0.033(4) 0.059(3)
C8 0.0277(9) 0.0456(13) 0.0338(11) -0.0016(9) 0.0021(8) 0.0037(10)
C9 0.0315(9) 0.0479(14) 0.0332(11) 0.0011(9) 0.0000(8) 0.0078(10)
C10 0.0390(11) 0.0457(14) 0.0400(12) 0.0033(10) 0.0086(9) 0.0032(11)
C11 0.0339(9) 0.0393(11) 0.0353(11) -0.0010(9) 0.0012(9) 0.0021(10)

loop_
_atom_type_symbol
_atom_type_description
_atom_type_scat_dispersion_real
_atom_type_scat_dispersion_imag
_atom_type_scat_source
C C 0.0033 0.0016 'International Tables Vol C Tables 4.2.6.8 and 6.1.1.4'
H H 0.0000 0.0000 'International Tables Vol C Tables 4.2.6.8 and 6.1.1.4'
N N 0.0061 0.0033 'International Tables Vol C Tables 4.2.6.8 and 6.1.1.4'
O O 0.0106 0.0060 'International Tables Vol C Tables 4.2.6.8 and 6.1.1.4'
S S 0.1246 0.1234 'International Tables Vol C Tables 4.2.6.8 and 6.1.1.4'

loop_
_geom_angle_atom_site_label_1
_geom_angle_atom_site_label_2
_geom_angle_atom_site_label_3
_geom_angle_site_symmetry_1
_geom_angle_site_symmetry_3
_geom_angle
_geom_angle_publ_flag
O1 S1 O2 . . 119.92(11) ?
O1 S1 N1 . . 106.93(11) ?
O2 S1 N1 . . 106.30(10) ?
O1 S1 C1 . . 108.07(13) ?
O2 S1 C1 . . 106.91(12) ?
N1 S1 C1 . . 108.27(10) ?
C9 O4 H4 . . 109.5 ?
C8 N1 S1 . . 122.00(14) ?
C8 N1 H1 . . 119.0 ?
S1 N1 H1 . . 119.0 ?
C11 N2 H2A . . 120.0 ?
C11 N2 H2B . . 120.0 ?
H2A N2 H2B . . 120.0 ?
C6 C1 C2 . . 120.2(3) ?
C6 C1 S1 . . 119.8(2) ?
C2 C1 S1 . . 120.0(2) ?
C3 C2 C1 . . 118.8(3) ?
C3 C2 H2 . . 120.6 ?
C1 C2 H2 . . 120.6 ?
C4 C3 C2 . . 122.1(3) ?
C4 C3 H3 . . 119.0 ?
C2 C3 H3 . . 119.0 ?
C3 C4 C5 . . 118.0(3) ?
C3 C4 C7 . . 120.7(4) ?
C5 C4 C7 . . 121.3(4) ?
C6 C5 C4 . . 121.1(3) ?
C6 C5 H5 . . 119.4 ?
C4 C5 H5 . . 119.4 ?
C5 C6 C1 . . 119.8(3) ?
C5 C6 H6 . . 120.1 ?
C1 C6 H6 . . 120.1 ?
C4 C7 H7A . . 109.5 ?
C4 C7 H7B . . 109.5 ?
H7A C7 H7B . . 109.5 ?
C4 C7 H7C . . 109.5 ?
H7A C7 H7C . . 109.5 ?
H7B C7 H7C . . 109.5 ?
N1 C8 C9 . . 113.27(17) ?
N1 C8 C10 . . 110.06(17) ?
C9 C8 C10 . . 108.87(17) ?
N1 C8 H8 . . 108.2 ?
C9 C8 H8 . . 108.2 ?
C10 C8 H8 . . 108.2 ?
O3 C9 O4 . . 124.65(19) ?
O3 C9 C8 . . 124.49(19) ?
O4 C9 C8 . . 110.84(17) ?
C11 C10 C8 . . 110.12(17) ?
C11 C10 H10A . . 109.6 ?
C8 C10 H10A . . 109.6 ?
C11 C10 H10B . . 109.6 ?
C8 C10 H10B . . 109.6 ?
H10A C10 H10B . . 108.2 ?
O5 C11 N2 . . 121.34(19) ?
O5 C11 C10 . . 120.65(19) ?
N2 C11 C10 . . 118.00(17) ?

loop_
_geom_bond_atom_site_label_1
_geom_bond_atom_site_label_2
_geom_bond_site_symmetry_2
_geom_bond_distance
_geom_bond_publ_flag
S1 O1 . 1.416(2) ?
S1 O2 . 1.4322(18) ?
S1 N1 . 1.6074(18) ?
S1 C1 . 1.755(3) ?
O3 C9 . 1.197(2) ?
O4 C9 . 1.307(2) ?
O4 H4 . 0.8200 ?
O5 C11 . 1.242(2) ?
N1 C8 . 1.444(3) ?
N1 H1 . 0.8600 ?
N2 C11 . 1.302(3) ?
N2 H2A . 0.8600 ?
N2 H2B . 0.8600 ?
C1 C6 . 1.376(4) ?
C1 C2 . 1.378(4) ?
C2 C3 . 1.376(4) ?
C2 H2 . 0.9300 ?
C3 C4 . 1.376(5) ?
C3 H3 . 0.9300 ?
C4 C5 . 1.377(5) ?
C4 C7 . 1.511(4) ?
C5 C6 . 1.374(5) ?
C5 H5 . 0.9300 ?
C6 H6 . 0.9300 ?
C7 H7A . 0.9600 ?
C7 H7B . 0.9600 ?
C7 H7C . 0.9600 ?
C8 C9 . 1.522(3) ?
C8 C10 . 1.529(3) ?
C8 H8 . 0.9800 ?
C10 C11 . 1.511(3) ?
C10 H10A . 0.9700 ?
C10 H10B . 0.9700 ?

loop_
_geom_hbond_atom_site_label_D
_geom_hbond_atom_site_label_H
_geom_hbond_atom_site_label_A
_geom_hbond_site_symmetry_A
_geom_hbond_distance_DH
_geom_hbond_distance_HA
_geom_hbond_distance_DA
_geom_hbond_angle_DHA
O4 H4 O5 4_466 0.82 1.78 2.592(2) 168.2
N1 H1 O5 4_465 0.86 2.06 2.852(2) 153.7
N2 H2A O3 4_565 0.86 2.12 2.924(2) 154.6
N2 H2B O2 4_465 0.86 2.06 2.901(2) 165.9

loop_
_geom_torsion_atom_site_label_1
_geom_torsion_atom_site_label_2
_geom_torsion_atom_site_label_3
_geom_torsion_atom_site_label_4
_geom_torsion_site_symmetry_1
_geom_torsion_site_symmetry_2
_geom_torsion_site_symmetry_3
_geom_torsion_site_symmetry_4
_geom_torsion
_geom_torsion_publ_flag
O1 S1 N1 C8 . . . . -166.24(16) ?
O2 S1 N1 C8 . . . . -37.03(17) ?
C1 S1 N1 C8 . . . . 77.52(17) ?
O1 S1 C1 C6 . . . . -19.0(3) ?
O2 S1 C1 C6 . . . . -149.3(2) ?
N1 S1 C1 C6 . . . . 96.5(2) ?
O1 S1 C1 C2 . . . . 162.1(2) ?
O2 S1 C1 C2 . . . . 31.7(3) ?
N1 S1 C1 C2 . . . . -82.4(2) ?
C6 C1 C2 C3 . . . . 0.3(4) ?
S1 C1 C2 C3 . . . . 179.3(2) ?
C1 C2 C3 C4 . . . . 0.5(5) ?
C2 C3 C4 C5 . . . . -1.0(5) ?
C2 C3 C4 C7 . . . . 176.4(3) ?
C3 C4 C5 C6 . . . . 0.6(6) ?
C7 C4 C5 C6 . . . . -176.8(3) ?
C4 C5 C6 C1 . . . . 0.3(5) ?
C2 C1 C6 C5 . . . . -0.7(4) ?
S1 C1 C6 C5 . . . . -179.7(3) ?
S1 N1 C8 C9 . . . . -91.79(18) ?
S1 N1 C8 C10 . . . . 146.07(15) ?
N1 C8 C9 O3 . . . . -19.7(3) ?
C10 C8 C9 O3 . . . . 103.1(2) ?
N1 C8 C9 O4 . . . . 161.76(19) ?
C10 C8 C9 O4 . . . . -75.4(2) ?
N1 C8 C10 C11 . . . . -54.8(2) ?
C9 C8 C10 C11 . . . . -179.54(17) ?
C8 C10 C11 O5 . . . . -53.0(3) ?
C8 C10 C11 N2 . . . . 126.1(2) ?

loop_
_cod_related_entry_id
_cod_related_entry_database
_cod_related_entry_code
1 ChemSpider 5363509
